data_7218602
loop_
_publ_author_name
'Zhou, Kun'
'Qin, Chao'
'Yan, Li-Kai'
'Wang, Fang-Ming'
'Su, Zhong-Min'

_publ_section_title
;
 Facile assembly of 1D multinuclear Agn (n = 11, 11, 12) alkynly chains
 with CF3COO--/CH3COO-- as auxiliary ligand
;
_journal_name_full 'RSC Adv.'
_journal_paper_doi 10.1039/C4RA09876E
_journal_year 2014
_chemical_formula_sum 'C52 H65 Ag12 F15 O11'
_chemical_formula_weight 2445.48
_chemical_name_systematic
;
 ?
;
_space_group_IT_number 4
_symmetry_cell_setting monoclinic
_symmetry_space_group_name_Hall 'P 2yb'
_symmetry_space_group_name_H-M 'P 1 21 1'
_atom_sites_solution_hydrogens geom
_atom_sites_solution_primary direct
_atom_sites_solution_secondary difmap
_audit_creation_method SHELXL-97
_cell_angle_alpha 90.000(5)
_cell_angle_beta 106.035(5)
_cell_angle_gamma 90.000(5)
_cell_formula_units_Z 2
_cell_length_a 11.490(5)
_cell_length_b 23.129(5)
_cell_length_c 14.609(5)
_cell_measurement_reflns_used 18864
_cell_measurement_temperature 293(2)
_cell_measurement_theta_max 25.00
_cell_measurement_theta_min 1.70
_cell_volume 3731(2)
_computing_cell_refinement 'SAINT (Bruker, 1999)'
_computing_data_collection 'SMART (Bruker, 1997)'
_computing_data_reduction SAINT
_computing_molecular_graphics 'SHELXTL-PLUS (Sheldrick, 1990)'
_computing_publication_material SHELXL-97
_computing_structure_refinement 'SHELXL-97 (Sheldrick, 2008)'
_computing_structure_solution 'SHELXL-97 (Sheldrick, 2008)'
_diffrn_ambient_temperature 293(2)
_diffrn_measured_fraction_theta_full 0.995
_diffrn_measured_fraction_theta_max 0.995
_diffrn_measurement_device_type 'Bruker APEX CCD area-detector'
_diffrn_measurement_method '\w scans'
_diffrn_radiation_monochromator graphite
_diffrn_radiation_source 'fine-focus sealed tube'
_diffrn_radiation_type MoK\a
_diffrn_radiation_wavelength 0.71069
_diffrn_reflns_av_R_equivalents 0.0385
_diffrn_reflns_av_sigmaI/netI 0.0628
_diffrn_reflns_limit_h_max 13
_diffrn_reflns_limit_h_min -13
_diffrn_reflns_limit_k_max 21
_diffrn_reflns_limit_k_min -27
_diffrn_reflns_limit_l_max 16
_diffrn_reflns_limit_l_min -17
_diffrn_reflns_number 18864
_diffrn_reflns_theta_full 25.00
_diffrn_reflns_theta_max 25.00
_diffrn_reflns_theta_min 1.70
_exptl_absorpt_coefficient_mu 3.156
_exptl_absorpt_correction_T_max 0.5435
_exptl_absorpt_correction_T_min 0.5180
_exptl_absorpt_correction_type multi-scan
_exptl_absorpt_process_details 'SADABS (Sheldrick, 1996)'
_exptl_crystal_colour colorless
_exptl_crystal_density_diffrn 2.177
_exptl_crystal_density_method 'not measured'
_exptl_crystal_description rectangle
_exptl_crystal_F_000 2328
_exptl_crystal_size_max 0.24
_exptl_crystal_size_mid 0.23
_exptl_crystal_size_min 0.22
_refine_diff_density_max 1.141
_refine_diff_density_min -1.063
_refine_diff_density_rms 0.172
_refine_ls_abs_structure_details 'Flack H D (1983), Acta Cryst. A39, 876-881'
_refine_ls_abs_structure_Flack 0.36(9)
_refine_ls_extinction_method none
_refine_ls_goodness_of_fit_ref 1.036
_refine_ls_hydrogen_treatment mixed
_refine_ls_matrix_type full
_refine_ls_number_parameters 470
_refine_ls_number_reflns 9684
_refine_ls_number_restraints 63
_refine_ls_restrained_S_all 1.033
_refine_ls_R_factor_all 0.0943
_refine_ls_R_factor_gt 0.0607
_refine_ls_shift/su_max 0.054
_refine_ls_shift/su_mean 0.003
_refine_ls_structure_factor_coef Fsqd
_refine_ls_weighting_details 'calc w=1/[\s^2^(Fo^2^)+(0.0936P)^2^+0.0000P] where P=(Fo^2^+2Fc^2^)/3'
_refine_ls_weighting_scheme calc
_refine_ls_wR_factor_gt 0.1453
_refine_ls_wR_factor_ref 0.1663
_reflns_number_gt 6599
_reflns_number_total 9684
_reflns_threshold_expression >2\s(I)
_cod_data_source_file c4ra09876e2.cif
_cod_data_source_block 926482
_cod_original_sg_symbol_H-M P21
_cod_database_code 7218602

loop_
_symmetry_equiv_pos_as_xyz
'x, y, z'
'-x, y+1/2, -z'

loop_
_atom_site_label
_atom_site_type_symbol
_atom_site_fract_x
_atom_site_fract_y
_atom_site_fract_z
_atom_site_U_iso_or_equiv
_atom_site_adp_type
_atom_site_occupancy
_atom_site_symmetry_multiplicity
_atom_site_calc_flag
_atom_site_refinement_flags
_atom_site_disorder_assembly
_atom_site_disorder_group
Ag1 Ag -0.02387(11) 0.2166(2) 0.75386(8) 0.0577(3) Uani 1 1 d . . .
Ag2 Ag 0.50295(11) 0.2206(2) 0.76783(11) 0.0683(4) Uani 1 1 d . . .
Ag3 Ag 0.34566(11) 0.3166(2) 0.77833(10) 0.0632(4) Uani 1 1 d . . .
Ag4 Ag -0.08472(14) 0.3063(2) 0.60655(13) 0.0881(5) Uani 1 1 d . . .
Ag5 Ag 0.19600(13) 0.2586(2) 0.88515(10) 0.0772(4) Uani 1 1 d . . .
Ag6 Ag 0.44543(16) 0.3227(2) 0.62409(11) 0.0817(5) Uani 1 1 d . . .
Ag7 Ag 0.16414(12) 0.2406(2) 0.63595(11) 0.0798(5) Uani 1 1 d . . .
Ag8 Ag 0.78993(15) 0.3487(2) 0.77575(10) 0.0754(4) Uani 1 1 d . . .
Ag9 Ag 0.68189(13) 0.2553(2) 0.66341(9) 0.0705(4) Uani 1 1 d . . .
Ag10 Ag -0.02332(14) 0.3016(2) 0.94360(13) 0.0911(5) Uani 1 1 d . . .
Ag11 Ag -0.20397(14) 0.2123(2) 0.86072(11) 0.1038(7) Uani 1 1 d . . .
Ag12 Ag 0.60509(14) 0.3489(2) 0.87369(15) 0.1070(7) Uani 1 1 d . . .
C1 C 0.1172(19) 0.3646(8) 0.5297(14) 0.079(5) Uiso 1 1 d D A .
C2 C 0.1558(17) 0.4132(9) 0.4745(14) 0.137(5) Uiso 1 1 d D . .
C3 C 0.393(2) 0.2166(11) 0.5052(15) 0.092(6) Uiso 1 1 d D A .
C4 C 0.404(2) 0.1727(11) 0.4307(17) 0.137(5) Uiso 1 1 d D . .
C5 C 0.244(2) 0.3263(11) 1.0799(16) 0.099(7) Uiso 1 1 d D C .
C6 C 0.331(2) 0.3517(12) 1.1688(16) 0.137(5) Uiso 1 1 d D . .
C7 C 0.1107(18) 0.3896(8) 0.7942(14) 0.077(5) Uiso 1 1 d D D .
C8 C 0.059(2) 0.4504(8) 0.7874(19) 0.137(5) Uiso 1 1 d D . .
C9 C 0.655(2) 0.2143(12) 1.0059(15) 0.097(7) Uiso 1 1 d D E .
C10 C 0.612(2) 0.2021(12) 1.0937(16) 0.154(12) Uiso 1 1 d D . .
C11 C 0.810(2) 0.3534(11) 0.9131(11) 0.090(6) Uiso 1 1 d D . .
C12 C 0.8291(16) 0.3732(9) 1.0165(11) 0.070(5) Uiso 1 1 d D . .
C13 C 0.8517(12) 0.3902(6) 1.1075(11) 0.057(4) Uiso 1 1 d D . .
C14 C 0.734(2) 0.4150(15) 1.121(2) 0.156(5) Uiso 1 1 d D . .
H14A H 0.7470 0.4270 1.1863 0.234 Uiso 1 1 calc R . .
H14B H 0.6718 0.3860 1.1061 0.234 Uiso 1 1 calc R . .
H14C H 0.7090 0.4477 1.0800 0.234 Uiso 1 1 calc R . .
C15 C 0.897(3) 0.3392(11) 1.175(2) 0.156(5) Uiso 1 1 d D . .
H15A H 0.9140 0.3522 1.2399 0.234 Uiso 1 1 calc R . .
H15B H 0.9694 0.3237 1.1642 0.234 Uiso 1 1 calc R . .
H15C H 0.8359 0.3097 1.1639 0.234 Uiso 1 1 calc R . .
C16 C 0.952(2) 0.4361(12) 1.123(2) 0.156(5) Uiso 1 1 d D . .
H16A H 0.9733 0.4485 1.1886 0.234 Uiso 1 1 calc R . .
H16B H 0.9228 0.4687 1.0825 0.234 Uiso 1 1 calc R . .
H16C H 1.0214 0.4200 1.1087 0.234 Uiso 1 1 calc R . .
C17 C 0.7358(17) 0.3353(8) 0.6354(11) 0.072(5) Uiso 1 1 d D . .
C18 C 0.7084(18) 0.3658(9) 0.5385(11) 0.080(6) Uiso 1 1 d D . .
C19 C 0.6657(15) 0.3834(7) 0.4504(14) 0.085(6) Uiso 1 1 d D . .
C20 C 0.5324(17) 0.4020(16) 0.426(2) 0.157(5) Uiso 1 1 d D . .
H20A H 0.5077 0.4165 0.3617 0.236 Uiso 1 1 calc R . .
H20B H 0.5229 0.4318 0.4688 0.236 Uiso 1 1 calc R . .
H20C H 0.4831 0.3694 0.4312 0.236 Uiso 1 1 calc R . .
C21 C 0.686(3) 0.3375(12) 0.380(2) 0.157(5) Uiso 1 1 d D . .
H21A H 0.6586 0.3522 0.3167 0.236 Uiso 1 1 calc R . .
H21B H 0.6404 0.3033 0.3858 0.236 Uiso 1 1 calc R . .
H21C H 0.7701 0.3281 0.3953 0.236 Uiso 1 1 calc R . .
C22 C 0.739(3) 0.4387(10) 0.449(2) 0.157(5) Uiso 1 1 d D . .
H22A H 0.7160 0.4550 0.3860 0.236 Uiso 1 1 calc R . .
H22B H 0.8239 0.4295 0.4663 0.236 Uiso 1 1 calc R . .
H22C H 0.7235 0.4661 0.4933 0.236 Uiso 1 1 calc R . .
C23 C 0.4590(19) 0.3738(7) 0.7363(15) 0.083(6) Uiso 1 1 d D . .
C24 C 0.4972(17) 0.4374(7) 0.7528(14) 0.080(6) Uiso 1 1 d D . .
C25 C 0.5171(16) 0.4896(10) 0.7518(13) 0.103(7) Uiso 1 1 d D . .
C26 C 0.536(3) 0.5138(17) 0.8527(16) 0.166(6) Uiso 1 1 d D . .
H26A H 0.5547 0.5543 0.8532 0.249 Uiso 1 1 calc R . .
H26B H 0.6017 0.4937 0.8960 0.249 Uiso 1 1 calc R . .
H26C H 0.4634 0.5085 0.8721 0.249 Uiso 1 1 calc R . .
C27 C 0.422(3) 0.5298(14) 0.689(2) 0.166(6) Uiso 1 1 d D . .
H27A H 0.4517 0.5687 0.6946 0.249 Uiso 1 1 calc R . .
H27B H 0.3487 0.5281 0.7087 0.249 Uiso 1 1 calc R . .
H27C H 0.4045 0.5176 0.6236 0.249 Uiso 1 1 calc R . .
C28 C 0.639(2) 0.5032(18) 0.732(2) 0.166(6) Uiso 1 1 d D . .
H28A H 0.6553 0.5438 0.7406 0.249 Uiso 1 1 calc R . .
H28B H 0.6357 0.4922 0.6684 0.249 Uiso 1 1 calc R . .
H28C H 0.7022 0.4819 0.7762 0.249 Uiso 1 1 calc R . .
C29 C 0.3065(15) 0.2307(5) 0.7876(12) 0.063(4) Uiso 1 1 d D . .
C30 C 0.3026(17) 0.1644(5) 0.7835(13) 0.070(5) Uiso 1 1 d D . .
C31 C 0.3039(13) 0.1094(8) 0.7867(11) 0.069(5) Uiso 1 1 d D . .
C32 C 0.1791(19) 0.0903(17) 0.795(2) 0.166(6) Uiso 1 1 d D . .
H32A H 0.1749 0.0489 0.7943 0.249 Uiso 1 1 calc R . .
H32B H 0.1172 0.1054 0.7417 0.249 Uiso 1 1 calc R . .
H32C H 0.1671 0.1048 0.8530 0.249 Uiso 1 1 calc R . .
C33 C 0.326(3) 0.0890(17) 0.6930(16) 0.166(6) Uiso 1 1 d D . .
H33A H 0.3251 0.0476 0.6907 0.249 Uiso 1 1 calc R . .
H33B H 0.4037 0.1028 0.6894 0.249 Uiso 1 1 calc R . .
H33C H 0.2640 0.1040 0.6402 0.249 Uiso 1 1 calc R . .
C34 C 0.412(2) 0.0873(17) 0.866(2) 0.166(6) Uiso 1 1 d D . .
H34A H 0.4119 0.0458 0.8663 0.249 Uiso 1 1 calc R . .
H34B H 0.4057 0.1012 0.9266 0.249 Uiso 1 1 calc R . .
H34C H 0.4859 0.1011 0.8555 0.249 Uiso 1 1 calc R . .
C35 C -0.0373(15) 0.2111(8) 0.6127(12) 0.063(4) Uiso 1 1 d . . .
C36 C -0.0416(17) 0.1921(9) 0.5301(14) 0.072(5) Uiso 1 1 d . . .
C37 C -0.0630(16) 0.1699(8) 0.4363(18) 0.103(7) Uiso 1 1 d D . .
C38 C -0.189(2) 0.1420(16) 0.404(3) 0.171(14) Uiso 1 1 d D . .
H38A H -0.2037 0.1292 0.3388 0.257 Uiso 1 1 calc R . .
H38B H -0.2492 0.1699 0.4076 0.257 Uiso 1 1 calc R . .
H38C H -0.1925 0.1096 0.4436 0.257 Uiso 1 1 calc R . .
C39 C 0.017(3) 0.1159(11) 0.443(2) 0.156(12) Uiso 1 1 d D . .
H39A H 0.0099 0.1013 0.3806 0.234 Uiso 1 1 calc R . .
H39B H -0.0096 0.0868 0.4802 0.234 Uiso 1 1 calc R . .
H39C H 0.0995 0.1258 0.4737 0.234 Uiso 1 1 calc R . .
C40 C -0.041(3) 0.2172(19) 0.373(3) 0.178(14) Uiso 1 1 d . . .
H40A H -0.0525 0.2026 0.3099 0.267 Uiso 1 1 calc R . .
H40B H 0.0408 0.2311 0.3974 0.267 Uiso 1 1 calc R . .
H40C H -0.0963 0.2484 0.3723 0.267 Uiso 1 1 calc R . .
C41 C 0.0153(14) 0.2137(8) 0.8950(10) 0.061(4) Uiso 1 1 d D . .
C42 C 0.0398(18) 0.1789(8) 0.9878(11) 0.078(5) Uiso 1 1 d D . .
C43 C 0.0824(16) 0.1547(7) 1.0716(15) 0.092(6) Uiso 1 1 d D . .
C44 C 0.040(3) 0.1879(15) 1.1477(19) 0.157(5) Uiso 1 1 d D . .
H44A H 0.0657 0.2275 1.1488 0.236 Uiso 1 1 calc R . .
H44B H 0.0750 0.1707 1.2089 0.236 Uiso 1 1 calc R . .
H44C H -0.0465 0.1863 1.1328 0.236 Uiso 1 1 calc R . .
C45 C 0.060(3) 0.0894(8) 1.057(2) 0.157(5) Uiso 1 1 d D . .
H45A H 0.1017 0.0753 1.0129 0.236 Uiso 1 1 calc R . .
H45B H -0.0248 0.0823 1.0328 0.236 Uiso 1 1 calc R . .
H45C H 0.0907 0.0699 1.1171 0.236 Uiso 1 1 calc R . .
C46 C 0.2213(16) 0.1528(16) 1.104(2) 0.157(5) Uiso 1 1 d D . .
H46A H 0.2505 0.1313 1.0588 0.236 Uiso 1 1 calc R . .
H46B H 0.2476 0.1345 1.1654 0.236 Uiso 1 1 calc R . .
H46C H 0.2527 0.1915 1.1084 0.236 Uiso 1 1 calc R . .
C47 C 0.6493(15) 0.1786(7) 0.7318(12) 0.059(4) Uiso 1 1 d D . .
C48 C 0.6885(16) 0.1276(7) 0.7240(13) 0.065(5) Uiso 1 1 d D . .
C49 C 0.7292(17) 0.0715(9) 0.7181(14) 0.107(8) Uiso 1 1 d D . .
C50 C 0.857(2) 0.0661(17) 0.706(2) 0.156(5) Uiso 1 1 d D . .
H50A H 0.8770 0.0260 0.7024 0.234 Uiso 1 1 calc R . .
H50B H 0.9143 0.0838 0.7590 0.234 Uiso 1 1 calc R . .
H50C H 0.8601 0.0852 0.6481 0.234 Uiso 1 1 calc R . .
C51 C 0.722(3) 0.0301(13) 0.798(2) 0.156(5) Uiso 1 1 d D . .
H51A H 0.7495 -0.0075 0.7864 0.234 Uiso 1 1 calc R . .
H51B H 0.6392 0.0276 0.8011 0.234 Uiso 1 1 calc R . .
H51C H 0.7716 0.0444 0.8581 0.234 Uiso 1 1 calc R . .
C52 C 0.640(3) 0.0320(14) 0.648(2) 0.156(5) Uiso 1 1 d D . .
H52A H 0.6723 -0.0065 0.6520 0.234 Uiso 1 1 calc R . .
H52B H 0.6272 0.0464 0.5844 0.234 Uiso 1 1 calc R . .
H52C H 0.5641 0.0313 0.6638 0.234 Uiso 1 1 calc R . .
O1 O 0.0117(12) 0.3643(9) 0.5256(13) 0.121(7) Uani 1 1 d . . .
O2 O 0.1952(14) 0.3261(8) 0.5631(13) 0.114(2) Uani 1 1 d . . .
O3 O 0.3162(17) 0.2029(8) 0.5485(12) 0.118(6) Uani 1 1 d . . .
O4 O 0.4581(15) 0.2590(8) 0.5222(11) 0.107(5) Uani 1 1 d . . .
O5 O 0.2936(12) 0.3008(8) 1.0233(10) 0.099(5) Uani 1 1 d . . .
O6 O 0.1361(14) 0.3321(8) 1.0720(13) 0.114(2) Uani 1 1 d . . .
O7 O 0.2229(14) 0.3883(8) 0.8135(13) 0.114(2) Uani 1 1 d . . .
O8 O 0.0439(14) 0.3477(9) 0.7867(13) 0.114(2) Uani 1 1 d . . .
O9 O 0.5797(14) 0.2474(8) 0.9517(13) 0.114(2) Uani 1 1 d . . .
O10 O 0.7424(15) 0.1997(10) 0.9989(12) 0.129(7) Uani 1 1 d . . .
O11W O 0.465(2) 0.3760(13) 0.9724(18) 0.176(9) Uiso 1 1 d . . .
F1 F 0.260(2) 0.4042(14) 0.458(2) 0.122(4) Uiso 0.535(13) 1 d PD A 1
F2 F 0.161(3) 0.4616(11) 0.5216(19) 0.122(4) Uiso 0.535(13) 1 d PD A 1
F3 F 0.084(2) 0.4201(15) 0.3888(17) 0.122(4) Uiso 0.535(13) 1 d PD A 1
F1' F 0.166(3) 0.3940(15) 0.3931(18) 0.122(4) Uiso 0.465(13) 1 d PD A 2
F2' F 0.268(2) 0.4300(16) 0.506(2) 0.122(4) Uiso 0.465(13) 1 d PD A 2
F3' F 0.073(2) 0.4527(13) 0.449(2) 0.122(4) Uiso 0.465(13) 1 d PD A 2
F4 F 0.309(3) 0.1410(19) 0.396(3) 0.166(6) Uiso 0.497(16) 1 d PD B 1
F5 F 0.505(3) 0.1437(19) 0.463(3) 0.166(6) Uiso 0.497(16) 1 d PD B 1
F6 F 0.431(4) 0.1966(19) 0.358(2) 0.166(6) Uiso 0.497(16) 1 d PD B 1
F4' F 0.317(3) 0.186(2) 0.355(2) 0.166(6) Uiso 0.503(16) 1 d PD B 2
F5' F 0.388(4) 0.1190(13) 0.452(3) 0.166(6) Uiso 0.503(16) 1 d PD B 2
F6' F 0.501(3) 0.178(2) 0.402(3) 0.166(6) Uiso 0.503(16) 1 d PD B 2
F7 F 0.369(4) 0.4008(15) 1.142(3) 0.163(6) Uiso 0.519(18) 1 d PD C 1
F8 F 0.432(3) 0.3228(19) 1.197(3) 0.163(6) Uiso 0.519(18) 1 d PD C 1
F9 F 0.276(3) 0.365(2) 1.233(2) 0.163(6) Uiso 0.519(18) 1 d PD C 1
F7' F 0.285(4) 0.3964(16) 1.200(3) 0.163(6) Uiso 0.481(18) 1 d PD C 2
F8' F 0.436(3) 0.366(2) 1.159(3) 0.163(6) Uiso 0.481(18) 1 d PD C 2
F9' F 0.344(4) 0.3075(15) 1.227(3) 0.163(6) Uiso 0.481(18) 1 d PD C 2
F10 F -0.030(3) 0.454(2) 0.710(2) 0.156(6) Uiso 0.460(17) 1 d PD D 1
F11 F 0.127(3) 0.4964(14) 0.803(3) 0.156(6) Uiso 0.460(17) 1 d PD D 1
F12 F -0.014(4) 0.461(2) 0.839(3) 0.156(6) Uiso 0.460(17) 1 d PD D 1
F10' F -0.058(2) 0.4549(19) 0.765(3) 0.156(6) Uiso 0.540(17) 1 d PD D 2
F11' F 0.103(3) 0.4838(17) 0.734(3) 0.156(6) Uiso 0.540(17) 1 d PD D 2
F12' F 0.098(3) 0.4683(17) 0.8756(19) 0.156(6) Uiso 0.540(17) 1 d PD D 2
F13 F 0.600(3) 0.2457(14) 1.147(2) 0.155(5) Uiso 0.545(16) 1 d PD E 1
F14 F 0.690(3) 0.1665(18) 1.146(3) 0.155(5) Uiso 0.545(16) 1 d PD E 1
F15 F 0.527(3) 0.1633(17) 1.081(3) 0.155(5) Uiso 0.545(16) 1 d PD E 1
F13' F 0.499(2) 0.206(2) 1.092(3) 0.155(5) Uiso 0.455(16) 1 d PD E 2
F14' F 0.695(3) 0.214(2) 1.172(2) 0.155(5) Uiso 0.455(16) 1 d PD E 2
F15' F 0.616(5) 0.1461(12) 1.102(3) 0.155(5) Uiso 0.455(16) 1 d PD E 2

loop_
_atom_site_aniso_label
_atom_site_aniso_U_11
_atom_site_aniso_U_22
_atom_site_aniso_U_33
_atom_site_aniso_U_23
_atom_site_aniso_U_13
_atom_site_aniso_U_12
Ag1 0.0643(7) 0.0641(8) 0.0453(6) 0.0019(6) 0.0165(5) -0.0006(7)
Ag2 0.0521(7) 0.0652(9) 0.0972(10) 0.0117(8) 0.0366(7) 0.0104(7)
Ag3 0.0571(7) 0.0424(7) 0.0925(9) -0.0049(7) 0.0246(7) -0.0067(6)
Ag4 0.0728(9) 0.0980(14) 0.1052(12) 0.0352(10) 0.0443(9) 0.0238(9)
Ag5 0.0689(8) 0.0947(12) 0.0785(9) -0.0259(8) 0.0376(7) -0.0164(8)
Ag6 0.1027(11) 0.0740(10) 0.0708(9) 0.0081(8) 0.0281(8) 0.0090(9)
Ag7 0.0566(8) 0.0867(12) 0.0882(10) 0.0091(8) 0.0069(7) -0.0107(7)
Ag8 0.1022(11) 0.0686(9) 0.0550(8) 0.0009(7) 0.0210(7) -0.0028(8)
Ag9 0.0714(8) 0.0736(10) 0.0645(8) 0.0076(7) 0.0153(7) -0.0126(7)
Ag10 0.0716(9) 0.0851(12) 0.1103(13) -0.0264(10) 0.0146(9) 0.0200(8)
Ag11 0.0581(8) 0.180(2) 0.0691(9) 0.0204(12) 0.0107(7) -0.0256(11)
Ag12 0.0545(8) 0.1310(17) 0.1203(15) 0.0139(13) -0.0013(9) -0.0007(10)
O1 0.057(8) 0.148(16) 0.173(16) 0.096(13) 0.056(9) 0.030(9)
O2 0.089(5) 0.107(6) 0.148(7) -0.013(5) 0.034(5) -0.015(4)
O3 0.153(14) 0.112(14) 0.118(12) -0.014(10) 0.084(11) -0.034(12)
O4 0.116(12) 0.108(13) 0.108(11) -0.034(10) 0.047(9) -0.007(11)
O5 0.072(8) 0.139(15) 0.085(9) -0.037(9) 0.021(7) -0.009(9)
O6 0.089(5) 0.107(6) 0.148(7) -0.013(5) 0.034(5) -0.015(4)
O7 0.089(5) 0.107(6) 0.148(7) -0.013(5) 0.034(5) -0.015(4)
O8 0.089(5) 0.107(6) 0.148(7) -0.013(5) 0.034(5) -0.015(4)
O9 0.089(5) 0.107(6) 0.148(7) -0.013(5) 0.034(5) -0.015(4)
O10 0.090(11) 0.19(2) 0.118(13) 0.054(13) 0.040(10) 0.016(12)

loop_
_atom_type_symbol
_atom_type_description
_atom_type_scat_dispersion_real
_atom_type_scat_dispersion_imag
_atom_type_scat_source
C C 0.0033 0.0016 'International Tables Vol C Tables 4.2.6.8 and 6.1.1.4'
H H 0.0000 0.0000 'International Tables Vol C Tables 4.2.6.8 and 6.1.1.4'
O O 0.0106 0.0060 'International Tables Vol C Tables 4.2.6.8 and 6.1.1.4'
F F 0.0171 0.0103 'International Tables Vol C Tables 4.2.6.8 and 6.1.1.4'
Ag Ag -0.8971 1.1015 'International Tables Vol C Tables 4.2.6.8 and 6.1.1.4'

loop_
_geom_angle_atom_site_label_1
_geom_angle_atom_site_label_2
_geom_angle_atom_site_label_3
_geom_angle
_geom_angle_site_symmetry_1
_geom_angle_site_symmetry_3
C41 Ag1 C35 169.9(7) . .
C41 Ag1 Ag5 54.2(5) . .
C35 Ag1 Ag5 120.2(5) . .
C41 Ag1 Ag11 55.6(5) . .
C35 Ag1 Ag11 132.5(5) . .
Ag5 Ag1 Ag11 106.01(6) . .
C41 Ag1 Ag4 136.5(5) . .
C35 Ag1 Ag4 50.4(5) . .
Ag5 Ag1 Ag4 103.72(7) . .
Ag11 Ag1 Ag4 110.86(7) . .
C41 Ag1 Ag7 125.3(5) . .
C35 Ag1 Ag7 47.8(5) . .
Ag5 Ag1 Ag7 72.45(6) . .
Ag11 Ag1 Ag7 171.73(8) . .
Ag4 Ag1 Ag7 62.35(5) . .
C47 Ag2 C29 157.0(6) . .
C47 Ag2 C30 123.4(6) . .
C29 Ag2 C30 34.4(2) . .
C47 Ag2 Ag3 155.5(5) . .
C29 Ag2 Ag3 44.5(3) . .
C30 Ag2 Ag3 78.8(3) . .
C47 Ag2 Ag9 45.2(5) . .
C29 Ag2 Ag9 148.2(4) . .
C30 Ag2 Ag9 153.2(4) . .
Ag3 Ag2 Ag9 110.42(7) . .
C47 Ag2 Ag6 102.4(5) . .
C29 Ag2 Ag6 88.6(4) . .
C30 Ag2 Ag6 113.2(4) . .
Ag3 Ag2 Ag6 55.48(5) . .
Ag9 Ag2 Ag6 59.93(5) . .
C47 Ag2 Ag11 44.2(4) . 1_655
C29 Ag2 Ag11 149.7(4) . 1_655
C30 Ag2 Ag11 137.6(4) . 1_655
Ag3 Ag2 Ag11 127.57(8) . 1_655
Ag9 Ag2 Ag11 56.82(5) . 1_655
Ag6 Ag2 Ag11 109.11(7) . 1_655
C29 Ag3 C23 144.0(7) . .
C29 Ag3 O7 121.3(6) . .
C23 Ag3 O7 94.5(7) . .
C29 Ag3 Ag6 104.4(5) . .
C23 Ag3 Ag6 45.3(5) . .
O7 Ag3 Ag6 123.4(5) . .
C29 Ag3 Ag2 53.9(5) . .
C23 Ag3 Ag2 91.2(6) . .
O7 Ag3 Ag2 170.1(5) . .
Ag6 Ag3 Ag2 66.14(5) . .
C29 Ag3 Ag5 49.7(5) . .
C23 Ag3 Ag5 163.3(5) . .
O7 Ag3 Ag5 74.3(5) . .
Ag6 Ag3 Ag5 151.43(7) . .
Ag2 Ag3 Ag5 98.23(6) . .
C29 Ag3 Ag12 114.7(5) . .
C23 Ag3 Ag12 49.8(6) . .
O7 Ag3 Ag12 107.7(4) . .
Ag6 Ag3 Ag12 77.70(7) . .
Ag2 Ag3 Ag12 70.28(7) . .
Ag5 Ag3 Ag12 121.04(7) . .
C29 Ag3 Ag7 50.8(5) . .
C23 Ag3 Ag7 122.2(6) . .
O7 Ag3 Ag7 102.7(4) . .
Ag6 Ag3 Ag7 80.54(7) . .
Ag2 Ag3 Ag7 80.89(6) . .
Ag5 Ag3 Ag7 73.17(6) . .
Ag12 Ag3 Ag7 149.04(7) . .
C35 Ag4 O1 116.7(7) . .
C35 Ag4 C17 119.4(6) . 1_455
O1 Ag4 C17 120.7(6) . 1_455
C35 Ag4 C18 133.7(6) . 1_455
O1 Ag4 C18 90.8(5) . 1_455
C17 Ag4 C18 34.7(3) 1_455 1_455
C35 Ag4 Ag1 43.6(4) . .
O1 Ag4 Ag1 138.5(3) . .
C17 Ag4 Ag1 96.6(4) 1_455 .
C18 Ag4 Ag1 129.9(4) 1_455 .
C35 Ag4 Ag7 47.8(4) . .
O1 Ag4 Ag7 78.5(4) . .
C17 Ag4 Ag7 158.8(4) 1_455 .
C18 Ag4 Ag7 166.1(4) 1_455 .
Ag1 Ag4 Ag7 62.40(5) . .
C35 Ag4 Ag9 81.0(4) . 1_455
O1 Ag4 Ag9 155.0(3) . 1_455
C17 Ag4 Ag9 38.5(4) 1_455 1_455
C18 Ag4 Ag9 64.6(4) 1_455 1_455
Ag1 Ag4 Ag9 66.47(5) . 1_455
Ag7 Ag4 Ag9 124.89(7) . 1_455
C35 Ag4 Ag8 113.9(4) . 1_455
O1 Ag4 Ag8 125.9(6) . 1_455
C17 Ag4 Ag8 36.0(4) 1_455 1_455
C18 Ag4 Ag8 66.7(4) 1_455 1_455
Ag1 Ag4 Ag8 74.22(6) . 1_455
Ag7 Ag4 Ag8 126.91(7) . 1_455
Ag9 Ag4 Ag8 50.16(5) 1_455 1_455
O5 Ag5 C29 117.7(5) . .
O5 Ag5 C41 111.5(5) . .
C29 Ag5 C41 124.9(6) . .
O5 Ag5 Ag1 150.8(4) . .
C29 Ag5 Ag1 91.5(4) . .
C41 Ag5 Ag1 43.0(3) . .
O5 Ag5 Ag3 93.3(4) . .
C29 Ag5 Ag3 44.0(4) . .
C41 Ag5 Ag3 152.2(3) . .
Ag1 Ag5 Ag3 109.46(6) . .
O5 Ag5 Ag10 81.5(4) . .
C29 Ag5 Ag10 158.1(4) . .
C41 Ag5 Ag10 46.9(4) . .
Ag1 Ag5 Ag10 69.86(6) . .
Ag3 Ag5 Ag10 130.52(8) . .
C23 Ag6 O4 169.0(8) . .
C23 Ag6 Ag3 47.5(6) . .
O4 Ag6 Ag3 130.5(5) . .
C23 Ag6 Ag9 106.6(6) . .
O4 Ag6 Ag9 63.1(5) . .
Ag3 Ag6 Ag9 111.38(6) . .
C23 Ag6 Ag2 86.6(6) . .
O4 Ag6 Ag2 84.4(5) . .
Ag3 Ag6 Ag2 58.38(5) . .
Ag9 Ag6 Ag2 58.10(5) . .
O2 Ag7 C35 116.9(6) . .
O2 Ag7 C29 110.9(5) . .
C35 Ag7 C29 120.3(6) . .
O2 Ag7 O3 81.4(6) . .
C35 Ag7 O3 127.2(6) . .
C29 Ag7 O3 92.5(6) . .
O2 Ag7 C36 108.4(6) . .
C35 Ag7 C36 28.3(6) . .
C29 Ag7 C36 140.1(6) . .
O3 Ag7 C36 100.5(6) . .
O2 Ag7 Ag3 70.1(4) . .
C35 Ag7 Ag3 136.5(4) . .
C29 Ag7 Ag3 42.0(3) . .
O3 Ag7 Ag3 95.9(4) . .
C36 Ag7 Ag3 163.1(4) . .
O2 Ag7 Ag4 77.1(4) . .
C35 Ag7 Ag4 45.6(5) . .
C29 Ag7 Ag4 122.5(4) . .
O3 Ag7 Ag4 143.6(4) . .
C36 Ag7 Ag4 60.2(4) . .
Ag3 Ag7 Ag4 103.74(7) . .
O2 Ag7 Ag1 127.9(5) . .
C35 Ag7 Ag1 39.9(4) . .
C29 Ag7 Ag1 82.7(4) . .
O3 Ag7 Ag1 150.1(4) . .
C36 Ag7 Ag1 67.4(4) . .
Ag3 Ag7 Ag1 99.82(7) . .
Ag4 Ag7 Ag1 55.25(5) . .
C11 Ag8 C17 167.4(9) . .
C11 Ag8 Ag9 123.6(7) . .
C17 Ag8 Ag9 46.7(5) . .
C11 Ag8 Ag12 51.8(6) . .
C17 Ag8 Ag12 116.7(6) . .
Ag9 Ag8 Ag12 91.41(8) . .
C11 Ag8 Ag10 47.6(7) . 1_655
C17 Ag8 Ag10 137.5(5) . 1_655
Ag9 Ag8 Ag10 107.67(7) . 1_655
Ag12 Ag8 Ag10 93.11(7) . 1_655
C11 Ag8 Ag4 145.6(7) . 1_655
C17 Ag8 Ag4 43.0(5) . 1_655
Ag9 Ag8 Ag4 63.19(6) . 1_655
Ag12 Ag8 Ag4 154.30(8) . 1_655
Ag10 Ag8 Ag4 98.18(7) 1_655 1_655
C17 Ag9 C47 164.2(6) . .
C17 Ag9 Ag8 45.7(5) . .
C47 Ag9 Ag8 118.6(4) . .
C17 Ag9 Ag2 129.7(5) . .
C47 Ag9 Ag2 45.5(4) . .
Ag8 Ag9 Ag2 99.48(7) . .
C17 Ag9 Ag11 114.9(5) . 1_655
C47 Ag9 Ag11 49.8(4) . 1_655
Ag8 Ag9 Ag11 71.61(7) . 1_655
Ag2 Ag9 Ag11 66.34(5) . 1_655
C17 Ag9 Ag6 78.5(5) . .
C47 Ag9 Ag6 104.6(4) . .
Ag8 Ag9 Ag6 86.76(7) . .
Ag2 Ag9 Ag6 61.98(5) . .
Ag11 Ag9 Ag6 118.89(7) 1_655 .
C17 Ag9 Ag4 45.3(5) . 1_655
C47 Ag9 Ag4 133.8(4) . 1_655
Ag8 Ag9 Ag4 66.65(6) . 1_655
Ag2 Ag9 Ag4 164.41(7) . 1_655
Ag11 Ag9 Ag4 101.22(6) 1_655 1_655
Ag6 Ag9 Ag4 121.57(7) . 1_655
C11 Ag10 C41 132.0(7) 1_455 .
C11 Ag10 O6 116.3(6) 1_455 .
C41 Ag10 O6 110.4(6) . .
C11 Ag10 Ag11 79.8(6) 1_455 .
C41 Ag10 Ag11 53.9(4) . .
O6 Ag10 Ag11 148.1(5) . .
C11 Ag10 Ag8 41.0(4) 1_455 1_455
C41 Ag10 Ag8 103.4(4) . 1_455
O6 Ag10 Ag8 140.8(5) . 1_455
Ag11 Ag10 Ag8 69.65(6) . 1_455
C11 Ag10 Ag5 149.8(5) 1_455 .
C41 Ag10 Ag5 50.3(4) . .
O6 Ag10 Ag5 78.3(5) . .
Ag11 Ag10 Ag5 101.53(7) . .
Ag8 Ag10 Ag5 110.62(8) 1_455 .
O10 Ag11 C47 111.5(7) 1_455 1_455
O10 Ag11 C41 109.7(5) 1_455 .
C47 Ag11 C41 131.3(6) 1_455 .
O10 Ag11 Ag1 151.7(4) 1_455 .
C47 Ag11 Ag1 92.4(4) 1_455 .
C41 Ag11 Ag1 42.4(3) . .
O10 Ag11 Ag10 93.3(6) 1_455 .
C47 Ag11 Ag10 148.6(4) 1_455 .
C41 Ag11 Ag10 48.1(4) . .
Ag1 Ag11 Ag10 70.87(6) . .
O10 Ag11 Ag9 137.8(4) 1_455 1_455
C47 Ag11 Ag9 45.0(4) 1_455 1_455
C41 Ag11 Ag9 110.4(3) . 1_455
Ag1 Ag11 Ag9 70.11(6) . 1_455
Ag10 Ag11 Ag9 103.61(8) . 1_455
O10 Ag11 Ag2 82.9(4) 1_455 1_455
C47 Ag11 Ag2 40.4(4) 1_455 1_455
C41 Ag11 Ag2 167.2(3) . 1_455
Ag1 Ag11 Ag2 125.26(7) . 1_455
Ag10 Ag11 Ag2 131.17(10) . 1_455
Ag9 Ag11 Ag2 56.83(5) 1_455 1_455
C11 Ag12 C23 131.7(7) . .
C11 Ag12 O11W 128.8(7) . .
C23 Ag12 O11W 90.5(8) . .
C11 Ag12 Ag8 42.9(4) . .
C23 Ag12 Ag8 91.6(6) . .
O11W Ag12 Ag8 164.6(6) . .
C11 Ag12 Ag3 162.5(5) . .
C23 Ag12 Ag3 43.2(5) . .
O11W Ag12 Ag3 67.6(6) . .
Ag8 Ag12 Ag3 122.85(9) . .
O1 C1 O2 128.1(18) . .
O1 C1 C2 114.7(18) . .
O2 C1 C2 116.6(19) . .
F3' C2 F2' 118(3) . .
F3' C2 F1 134(2) . .
F2' C2 F1 40.8(18) . .
F3' C2 F3 54.7(19) . .
F2' C2 F3 127(2) . .
F1 C2 F3 102(2) . .
F3' C2 F1' 103(2) . .
F2' C2 F1' 95(2) . .
F1 C2 F1' 56.9(19) . .
F3 C2 F1' 50.1(18) . .
F3' C2 F2 57.8(18) . .
F2' C2 F2 70(2) . .
F1 C2 F2 109(2) . .
F3 C2 F2 109(2) . .
F1' C2 F2 140(3) . .
F3' C2 C1 112(2) . .
F2' C2 C1 116(2) . .
F1 C2 C1 113(2) . .
F3 C2 C1 114(2) . .
F1' C2 C1 110(2) . .
F2 C2 C1 109(2) . .
O4 C3 O3 125(2) . .
O4 C3 C4 121(2) . .
O3 C3 C4 114(2) . .
F6' C4 F4 130(3) . .
F6' C4 F6 44(2) . .
F4 C4 F6 107(3) . .
F6' C4 F5' 111(3) . .
F4 C4 F5' 53(2) . .
F6 C4 F5' 132(3) . .
F6' C4 F5 54(3) . .
F4 C4 F5 115(3) . .
F6 C4 F5 97(3) . .
F5' C4 F5 66(3) . .
F6' C4 F4' 103(3) . .
F4 C4 F4' 56(3) . .
F6 C4 F4' 61(3) . .
F5' C4 F4' 107(3) . .
F5 C4 F4' 145(3) . .
F6' C4 C3 114(3) . .
F4 C4 C3 115(3) . .
F6 C4 C3 113(3) . .
F5' C4 C3 115(3) . .
F5 C4 C3 109(3) . .
F4' C4 C3 105(3) . .
O6 C5 O5 128(2) . .
O6 C5 C6 117(2) . .
O5 C5 C6 115(2) . .
F7' C6 F8' 108(4) . .
F7' C6 F9 40(3) . .
F8' C6 F9 131(3) . .
F7' C6 F8 135(3) . .
F8' C6 F8 53(3) . .
F9 C6 F8 117(3) . .
F7' C6 F9' 112(3) . .
F8' C6 F9' 109(3) . .
F9 C6 F9' 73(3) . .
F8 C6 F9' 58(3) . .
F7' C6 F7 67(3) . .
F8' C6 F7 49(3) . .
F9 C6 F7 106(3) . .
F8 C6 F7 101(3) . .
F9' C6 F7 151(3) . .
F7' C6 C5 112(3) . .
F8' C6 C5 115(3) . .
F9 C6 C5 112(3) . .
F8 C6 C5 113(3) . .
F9' C6 C5 100(3) . .
F7 C6 C5 106(3) . .
O8 C7 O7 126(2) . .
O8 C7 C8 120(2) . .
O7 C7 C8 113.4(19) . .
F12 C8 F11' 131(3) . .
F12 C8 F10' 49(2) . .
F11' C8 F10' 110(3) . .
F12 C8 F11 102(3) . .
F11' C8 F11 46(2) . .
F10' C8 F11 121(3) . .
F12 C8 F10 91(3) . .
F11' C8 F10 77(3) . .
F10' C8 F10 43(2) . .
F11 C8 F10 113(3) . .
F12 C8 F12' 58(2) . .
F11' C8 F12' 109(3) . .
F10' C8 F12' 106(3) . .
F11 C8 F12' 63(3) . .
F10 C8 F12' 144(3) . .
F12 C8 C7 116(3) . .
F11' C8 C7 112(3) . .
F10' C8 C7 117(3) . .
F11 C8 C7 123(3) . .
F10 C8 C7 108(3) . .
F12' C8 C7 102(2) . .
O10 C9 O9 128(2) . .
O10 C9 C10 123(2) . .
O9 C9 C10 109(2) . .
F13' C10 F14' 119(3) . .
F13' C10 F15' 94(3) . .
F14' C10 F15' 97(3) . .
F13' C10 F14 125(3) . .
F14' C10 F14 53(3) . .
F15' C10 F14 46(2) . .
F13' C10 F15 48(2) . .
F14' C10 F15 128(3) . .
F15' C10 F15 48(2) . .
F14 C10 F15 91(3) . .
F13' C10 F13 72(3) . .
F14' C10 F13 59(3) . .
F15' C10 F13 135(3) . .
F14 C10 F13 108(3) . .
F15 C10 F13 114(3) . .
F13' C10 C9 122(3) . .
F14' C10 C9 112(3) . .
F15' C10 C9 105(3) . .
F14 C10 C9 106(3) . .
F15 C10 C9 115(3) . .
F13 C10 C9 119(3) . .
C12 C11 Ag8 165.7(18) . .
C12 C11 Ag10 94.6(12) . 1_655
Ag8 C11 Ag10 91.4(8) . 1_655
C12 C11 Ag12 97.1(12) . .
Ag8 C11 Ag12 85.4(7) . .
Ag10 C11 Ag12 144.4(12) 1_655 .
C13 C12 C11 177.4(18) . .
C12 C13 C14 107.6(17) . .
C12 C13 C16 106.5(18) . .
C14 C13 C16 112(2) . .
C12 C13 C15 110.6(19) . .
C14 C13 C15 111(2) . .
C16 C13 C15 109(2) . .
C13 C14 H14A 109.5 . .
C13 C14 H14B 109.5 . .
H14A C14 H14B 109.5 . .
C13 C14 H14C 109.5 . .
H14A C14 H14C 109.5 . .
H14B C14 H14C 109.5 . .
C13 C15 H15A 109.5 . .
C13 C15 H15B 109.5 . .
H15A C15 H15B 109.5 . .
C13 C15 H15C 109.5 . .
H15A C15 H15C 109.5 . .
H15B C15 H15C 109.5 . .
C13 C16 H16A 109.5 . .
C13 C16 H16B 109.5 . .
H16A C16 H16B 109.5 . .
C13 C16 H16C 109.5 . .
H16A C16 H16C 109.5 . .
H16B C16 H16C 109.5 . .
C18 C17 Ag8 143.5(14) . .
C18 C17 Ag9 127.5(13) . .
Ag8 C17 Ag9 87.7(6) . .
C18 C17 Ag4 86.1(11) . 1_655
Ag8 C17 Ag4 101.0(7) . 1_655
Ag9 C17 Ag4 96.2(7) . 1_655
C19 C18 C17 167(2) . .
C19 C18 Ag4 125.2(14) . 1_655
C17 C18 Ag4 59.2(9) . 1_655
C18 C19 C22 102.5(19) . .
C18 C19 C20 113(2) . .
C22 C19 C20 106(2) . .
C18 C19 C21 111(2) . .
C22 C19 C21 113(2) . .
C20 C19 C21 111(2) . .
C19 C20 H20A 109.5 . .
C19 C20 H20B 109.5 . .
H20A C20 H20B 109.5 . .
C19 C20 H20C 109.5 . .
H20A C20 H20C 109.5 . .
H20B C20 H20C 109.5 . .
C19 C21 H21A 109.5 . .
C19 C21 H21B 109.5 . .
H21A C21 H21B 109.5 . .
C19 C21 H21C 109.5 . .
H21A C21 H21C 109.5 . .
H21B C21 H21C 109.5 . .
C19 C22 H22A 109.5 . .
C19 C22 H22B 109.5 . .
H22A C22 H22B 109.5 . .
C19 C22 H22C 109.5 . .
H22A C22 H22C 109.5 . .
H22B C22 H22C 109.5 . .
C24 C23 Ag6 130.7(15) . .
C24 C23 Ag3 138.0(15) . .
Ag6 C23 Ag3 87.3(7) . .
C24 C23 Ag12 89.7(11) . .
Ag6 C23 Ag12 116.2(9) . .
Ag3 C23 Ag12 87.0(7) . .
C25 C24 C23 170(2) . .
C24 C25 C27 120(2) . .
C24 C25 C26 109(2) . .
C27 C25 C26 104(2) . .
C24 C25 C28 113(2) . .
C27 C25 C28 108(2) . .
C26 C25 C28 102(2) . .
C25 C26 H26A 109.5 . .
C25 C26 H26B 109.5 . .
H26A C26 H26B 109.5 . .
C25 C26 H26C 109.4 . .
H26A C26 H26C 109.5 . .
H26B C26 H26C 109.5 . .
C25 C27 H27A 109.5 . .
C25 C27 H27B 109.4 . .
H27A C27 H27B 109.5 . .
C25 C27 H27C 109.5 . .
H27A C27 H27C 109.5 . .
H27B C27 H27C 109.5 . .
C25 C28 H28A 109.5 . .
C25 C28 H28B 109.5 . .
H28A C28 H28B 109.5 . .
C25 C28 H28C 109.5 . .
H28A C28 H28C 109.5 . .
H28B C28 H28C 109.5 . .
C30 C29 Ag3 166.0(14) . .
C30 C29 Ag5 107.2(11) . .
Ag3 C29 Ag5 86.4(5) . .
C30 C29 Ag2 85.1(10) . .
Ag3 C29 Ag2 81.6(6) . .
Ag5 C29 Ag2 146.1(8) . .
C30 C29 Ag7 93.2(10) . .
Ag3 C29 Ag7 87.3(5) . .
Ag5 C29 Ag7 101.5(6) . .
Ag2 C29 Ag7 109.3(7) . .
C31 C30 C29 175.7(18) . .
C31 C30 Ag2 118.8(13) . .
C29 C30 Ag2 60.5(9) . .
C30 C31 C32 107(2) . .
C30 C31 C34 111(2) . .
C32 C31 C34 115(2) . .
C30 C31 C33 106(2) . .
C32 C31 C33 112(2) . .
C34 C31 C33 106(2) . .
C31 C32 H32A 109.5 . .
C31 C32 H32B 109.5 . .
H32A C32 H32B 109.5 . .
C31 C32 H32C 109.5 . .
H32A C32 H32C 109.5 . .
H32B C32 H32C 109.5 . .
C31 C33 H33A 109.5 . .
C31 C33 H33B 109.5 . .
H33A C33 H33B 109.5 . .
C31 C33 H33C 109.5 . .
H33A C33 H33C 109.5 . .
H33B C33 H33C 109.5 . .
C31 C34 H34A 109.5 . .
C31 C34 H34B 109.5 . .
H34A C34 H34B 109.5 . .
C31 C34 H34C 109.5 . .
H34A C34 H34C 109.5 . .
H34B C34 H34C 109.5 . .
C36 C35 Ag1 163.3(16) . .
C36 C35 Ag4 110.6(14) . .
Ag1 C35 Ag4 86.0(7) . .
C36 C35 Ag7 90.9(12) . .
Ag1 C35 Ag7 92.3(6) . .
Ag4 C35 Ag7 86.5(6) . .
C35 C36 C37 172.5(19) . .
C35 C36 Ag7 60.8(11) . .
C37 C36 Ag7 126.6(13) . .
C36 C37 C40 108(2) . .
C36 C37 C38 110(2) . .
C40 C37 C38 115(2) . .
C36 C37 C39 107(2) . .
C40 C37 C39 116(3) . .
C38 C37 C39 100(2) . .
C37 C38 H38A 109.5 . .
C37 C38 H38B 109.5 . .
H38A C38 H38B 109.5 . .
C37 C38 H38C 109.5 . .
H38A C38 H38C 109.5 . .
H38B C38 H38C 109.5 . .
C37 C39 H39A 109.5 . .
C37 C39 H39B 109.5 . .
H39A C39 H39B 109.5 . .
C37 C39 H39C 109.5 . .
H39A C39 H39C 109.5 . .
H39B C39 H39C 109.5 . .
C37 C40 H40A 109.5 . .
C37 C40 H40B 109.5 . .
H40A C40 H40B 109.5 . .
C37 C40 H40C 109.5 . .
H40A C40 H40C 109.5 . .
H40B C40 H40C 109.5 . .
C42 C41 Ag1 150.3(14) . .
C42 C41 Ag10 101.5(11) . .
Ag1 C41 Ag10 106.9(7) . .
C42 C41 Ag5 109.6(11) . .
Ag1 C41 Ag5 82.7(5) . .
Ag10 C41 Ag5 82.8(6) . .
C42 C41 Ag11 95.8(10) . .
Ag1 C41 Ag11 82.0(5) . .
Ag10 C41 Ag11 78.0(5) . .
Ag5 C41 Ag11 150.7(7) . .
C43 C42 C41 168.1(19) . .
C42 C43 C44 111(2) . .
C42 C43 C45 107(2) . .
C44 C43 C45 121(2) . .
C42 C43 C46 113(2) . .
C44 C43 C46 107(2) . .
C45 C43 C46 98(2) . .
C43 C44 H44A 109.5 . .
C43 C44 H44B 109.5 . .
H44A C44 H44B 109.5 . .
C43 C44 H44C 109.5 . .
H44A C44 H44C 109.5 . .
H44B C44 H44C 109.5 . .
C43 C45 H45A 109.5 . .
C43 C45 H45B 109.5 . .
H45A C45 H45B 109.5 . .
C43 C45 H45C 109.5 . .
H45A C45 H45C 109.5 . .
H45B C45 H45C 109.5 . .
C43 C46 H46A 109.5 . .
C43 C46 H46B 109.5 . .
H46A C46 H46B 109.5 . .
C43 C46 H46C 109.5 . .
H46A C46 H46C 109.5 . .
H46B C46 H46C 109.5 . .
C48 C47 Ag9 128.1(14) . .
C48 C47 Ag2 139.8(15) . .
Ag9 C47 Ag2 89.4(6) . .
C48 C47 Ag11 100.9(12) . 1_655
Ag9 C47 Ag11 85.2(6) . 1_655
Ag2 C47 Ag11 95.4(6) . 1_655
C47 C48 C49 178(2) . .
C48 C49 C52 115(2) . .
C48 C49 C50 116(2) . .
C52 C49 C50 111(2) . .
C48 C49 C51 116(2) . .
C52 C49 C51 88(2) . .
C50 C49 C51 107(2) . .
C49 C50 H50A 109.5 . .
C49 C50 H50B 109.5 . .
H50A C50 H50B 109.5 . .
C49 C50 H50C 109.5 . .
H50A C50 H50C 109.5 . .
H50B C50 H50C 109.5 . .
C49 C51 H51A 109.5 . .
C49 C51 H51B 109.5 . .
H51A C51 H51B 109.5 . .
C49 C51 H51C 109.5 . .
H51A C51 H51C 109.5 . .
H51B C51 H51C 109.5 . .
C49 C52 H52A 109.5 . .
C49 C52 H52B 109.5 . .
H52A C52 H52B 109.5 . .
C49 C52 H52C 109.5 . .
H52A C52 H52C 109.5 . .
H52B C52 H52C 109.5 . .
C1 O1 Ag4 127.6(13) . .
C1 O2 Ag7 126.6(13) . .
C3 O3 Ag7 145.8(17) . .
C3 O4 Ag6 122.9(15) . .
C5 O5 Ag5 125.7(12) . .
C5 O6 Ag10 126.3(16) . .
C7 O7 Ag3 128.4(14) . .
C9 O10 Ag11 121.5(17) . 1_655

loop_
_geom_bond_atom_site_label_1
_geom_bond_atom_site_label_2
_geom_bond_distance
_geom_bond_site_symmetry_2
Ag1 C41 1.986(14) .
Ag1 C35 2.028(17) .
Ag1 Ag5 2.886(2) .
Ag1 Ag11 2.918(2) .
Ag1 Ag4 2.931(2) .
Ag1 Ag7 3.162(2) .
Ag2 C47 2.130(16) .
Ag2 C29 2.365(17) .
Ag2 C30 2.708(18) .
Ag2 Ag3 2.894(2) .
Ag2 Ag9 2.988(2) .
Ag2 Ag6 3.108(2) .
Ag2 Ag11 3.270(2) 1_655
Ag3 C29 2.049(14) .
Ag3 C23 2.066(19) .
Ag3 O7 2.325(18) .
Ag3 Ag6 2.800(2) .
Ag3 Ag5 2.945(2) .
Ag3 Ag12 3.015(2) .
Ag3 Ag7 3.061(2) .
Ag4 C35 2.264(19) .
Ag4 O1 2.270(14) .
Ag4 C17 2.316(19) 1_455
Ag4 C18 2.69(2) 1_455
Ag4 Ag7 3.160(2) .
Ag4 Ag9 3.241(2) 1_455
Ag4 Ag8 3.334(2) 1_455
Ag5 O5 2.243(13) .
Ag5 C29 2.249(17) .
Ag5 C41 2.361(16) .
Ag5 Ag10 3.043(2) .
Ag6 C23 1.991(19) .
Ag6 O4 2.128(16) .
Ag6 Ag9 3.046(2) .
Ag7 O2 2.320(19) .
Ag7 C35 2.346(17) .
Ag7 C29 2.373(16) .
Ag7 O3 2.584(17) .
Ag7 C36 2.687(19) .
Ag8 C11 1.959(15) .
Ag8 C17 1.996(16) .
Ag8 Ag9 2.788(2) .
Ag8 Ag12 2.870(3) .
Ag8 Ag10 2.983(2) 1_655
Ag8 Ag4 3.334(2) 1_655
Ag9 C17 2.029(18) .
Ag9 C47 2.119(17) .
Ag9 Ag11 2.988(2) 1_655
Ag9 Ag4 3.241(2) 1_655
Ag10 C11 2.20(2) 1_455
Ag10 C41 2.239(18) .
Ag10 O6 2.340(17) .
Ag10 Ag11 2.941(3) .
Ag10 Ag8 2.983(2) 1_455
Ag11 O10 2.287(17) 1_455
Ag11 C47 2.290(16) 1_455
Ag11 C41 2.430(16) .
Ag11 Ag9 2.988(2) 1_455
Ag11 Ag2 3.270(2) 1_455
Ag12 C11 2.26(2) .
Ag12 C23 2.31(2) .
Ag12 O11W 2.52(3) .
C1 O1 1.20(2) .
C1 O2 1.26(2) .
C1 C2 1.5200(11) .
C2 F3' 1.296(10) .
C2 F2' 1.297(10) .
C2 F1 1.298(10) .
C2 F3 1.304(10) .
C2 F1' 1.306(10) .
C2 F2 1.307(10) .
C3 O4 1.22(3) .
C3 O3 1.26(3) .
C3 C4 1.5201(11) .
C4 F6' 1.294(10) .
C4 F4 1.296(10) .
C4 F6 1.304(10) .
C4 F5' 1.303(10) .
C4 F5 1.306(10) .
C4 F4' 1.306(10) .
C5 O6 1.22(3) .
C5 O5 1.27(3) .
C5 C6 1.5201(11) .
C6 F7' 1.300(10) .
C6 F8' 1.303(10) .
C6 F9 1.305(10) .
C6 F8 1.307(10) .
C6 F9' 1.309(10) .
C6 F7 1.312(10) .
C7 O8 1.22(2) .
C7 O7 1.24(2) .
C7 C8 1.5200(11) .
C8 F12 1.298(10) .
C8 F11' 1.298(10) .
C8 F10' 1.301(10) .
C8 F11 1.303(10) .
C8 F10 1.304(10) .
C8 F12' 1.309(10) .
C9 O10 1.09(3) .
C9 O9 1.26(3) .
C9 C10 1.5201(11) .
C10 F13' 1.296(10) .
C10 F14' 1.300(10) .
C10 F15' 1.302(10) .
C10 F14 1.300(10) .
C10 F15 1.305(10) .
C10 F13 1.310(10) .
C11 C12 1.5345(11) .
C11 Ag10 2.20(2) 1_655
C12 C13 1.34(2) .
C13 C14 1.5350(12) .
C13 C16 1.5350(11) .
C13 C15 1.5350(11) .
C14 H14A 0.9600 .
C14 H14B 0.9600 .
C14 H14C 0.9600 .
C15 H15A 0.9600 .
C15 H15B 0.9600 .
C15 H15C 0.9600 .
C16 H16A 0.9600 .
C16 H16B 0.9600 .
C16 H16C 0.9600 .
C17 C18 1.5345(11) .
C17 Ag4 2.316(19) 1_655
C18 C19 1.31(2) .
C18 Ag4 2.69(2) 1_655
C19 C22 1.5349(11) .
C19 C20 1.5349(12) .
C19 C21 1.5350(11) .
C20 H20A 0.9600 .
C20 H20B 0.9600 .
C20 H20C 0.9600 .
C21 H21A 0.9600 .
C21 H21B 0.9600 .
C21 H21C 0.9600 .
C22 H22A 0.9600 .
C22 H22B 0.9600 .
C22 H22C 0.9600 .
C23 C24 1.5347(11) .
C24 C25 1.23(3) .
C25 C27 1.5348(11) .
C25 C26 1.5350(11) .
C25 C28 1.5351(12) .
C26 H26A 0.9600 .
C26 H26B 0.9600 .
C26 H26C 0.9600 .
C27 H27A 0.9600 .
C27 H27B 0.9600 .
C27 H27C 0.9600 .
C28 H28A 0.9600 .
C28 H28B 0.9600 .
C28 H28C 0.9600 .
C29 C30 1.5345(11) .
C30 C31 1.27(2) .
C31 C32 1.5350(12) .
C31 C34 1.5350(11) .
C31 C33 1.5351(11) .
C32 H32A 0.9600 .
C32 H32B 0.9600 .
C32 H32C 0.9600 .
C33 H33A 0.9600 .
C33 H33B 0.9600 .
C33 H33C 0.9600 .
C34 H34A 0.9600 .
C34 H34B 0.9600 .
C34 H34C 0.9600 .
C35 C36 1.27(2) .
C36 C37 1.42(3) .
C37 C40 1.50(4) .
C37 C38 1.5350(9) .
C37 C39 1.5350(11) .
C38 H38A 0.9600 .
C38 H38B 0.9600 .
C38 H38C 0.9600 .
C39 H39A 0.9600 .
C39 H39B 0.9600 .
C39 H39C 0.9600 .
C40 H40A 0.9600 .
C40 H40B 0.9600 .
C40 H40C 0.9600 .
C41 C42 1.5345(11) .
C42 C43 1.31(2) .
C43 C44 1.5349(11) .
C43 C45 1.5349(11) .
C43 C46 1.5350(13) .
C44 H44A 0.9600 .
C44 H44B 0.9600 .
C44 H44C 0.9600 .
C45 H45A 0.9600 .
C45 H45B 0.9600 .
C45 H45C 0.9600 .
C46 H46A 0.9600 .
C46 H46B 0.9600 .
C46 H46C 0.9600 .
C47 C48 1.280(9) .
C47 Ag11 2.290(16) 1_655
C48 C49 1.39(3) .
C49 C52 1.5349(11) .
C49 C50 1.5349(12) .
C49 C51 1.5349(11) .
C50 H50A 0.9600 .
C50 H50B 0.9600 .
C50 H50C 0.9600 .
C51 H51A 0.9600 .
C51 H51B 0.9600 .
C51 H51C 0.9600 .
C52 H52A 0.9600 .
C52 H52B 0.9600 .
C52 H52C 0.9600 .
O10 Ag11 2.287(17) 1_655
